data_2018466
loop_
_publ_author_name
'Lemmerer, Andreas'
'Fernandes, Manuel A.'

_publ_section_title
;
 Structural study of six cycloalkylammonium cinnamate salt structures
 featuring one-dimensional columns and two-dimensional hydrogen-bonded
 networks
;
_journal_coeditor_code EM3048
_journal_issue 5
_journal_name_full 'Acta Crystallographica Section C'
_journal_page_first o188
_journal_page_last o194
_journal_paper_doi 10.1107/S0108270112013534
_journal_volume 68
_journal_year 2012
_chemical_formula_iupac 'C6 H14 N +, C9 H7 O2 -'
_chemical_formula_moiety 'C6 H14 N +, C9 H7 O2 -'
_chemical_formula_sum 'C15 H21 N O2'
_chemical_formula_weight 247.33
_chemical_name_systematic
;
cyclohexylaminium cinnamate
;
_space_group_IT_number 14
_symmetry_cell_setting monoclinic
_symmetry_space_group_name_Hall '-P 2yn'
_symmetry_space_group_name_H-M 'P 1 21/n 1'
_audit_creation_method 'WinGX routine CIF_UPDATE'
_cell_angle_alpha 90
_cell_angle_beta 108.610(2)
_cell_angle_gamma 90
_cell_formula_units_Z 4
_cell_length_a 13.4992(4)
_cell_length_b 6.4723(2)
_cell_length_c 16.7352(5)
_cell_measurement_reflns_used 2560
_cell_measurement_temperature 173(2)
_cell_measurement_theta_max 24.79
_cell_measurement_theta_min 3.18
_cell_volume 1385.72(7)
_computing_cell_refinement 'SAINT-Plus (Bruker, 2004)'
_computing_data_collection 'APEX2 (Bruker, 2005)'
_computing_data_reduction 'SAINT-Plus and XPREP (Bruker 2004)'
_computing_molecular_graphics
;
ORTEP-3 for Windows (Farrugia, 1997) and DIAMOND (Brandenburg,
1999)
;
_computing_publication_material
;
WinGX (Farrugia, 1999) and PLATON (Spek, 2009)
;
_computing_structure_refinement 'SHELXL97 (Sheldrick, 2008)'
_computing_structure_solution 'SHELXS97 (Sheldrick, 2008)'
_diffrn_ambient_temperature 173(2)
_diffrn_measured_fraction_theta_full 1
_diffrn_measured_fraction_theta_max 1
_diffrn_measurement_device_type 'Bruker APEXII CCD area-detector'
_diffrn_measurement_method '\w scans'
_diffrn_radiation_type MoK\a
_diffrn_radiation_wavelength 0.71073
_diffrn_reflns_av_R_equivalents 0.1341
_diffrn_reflns_limit_h_max 17
_diffrn_reflns_limit_h_min -16
_diffrn_reflns_limit_k_max 8
_diffrn_reflns_limit_k_min -8
_diffrn_reflns_limit_l_max 20
_diffrn_reflns_limit_l_min -22
_diffrn_reflns_number 14450
_diffrn_reflns_theta_full 28
_diffrn_reflns_theta_max 28
_diffrn_reflns_theta_min 1.7
_diffrn_standards_number 0
_exptl_absorpt_coefficient_mu 0.078
_exptl_absorpt_correction_T_max 0.9953
_exptl_absorpt_correction_T_min 0.962
_exptl_absorpt_correction_type multi-scan
_exptl_absorpt_process_details '(SADABS; Sheldrick, 1996)'
_exptl_crystal_colour colourless
_exptl_crystal_density_diffrn 1.186
_exptl_crystal_density_method 'not measured'
_exptl_crystal_description block
_exptl_crystal_F_000 536
_exptl_crystal_size_max 0.5
_exptl_crystal_size_mid 0.26
_exptl_crystal_size_min 0.06
_refine_diff_density_max 0.445
_refine_diff_density_min -0.193
_refine_ls_extinction_method none
_refine_ls_goodness_of_fit_ref 0.991
_refine_ls_hydrogen_treatment mixed
_refine_ls_matrix_type full
_refine_ls_number_parameters 172
_refine_ls_number_reflns 3348
_refine_ls_number_restraints 0
_refine_ls_restrained_S_all 0.991
_refine_ls_R_factor_gt 0.0579
_refine_ls_shift/su_max 0.01
_refine_ls_structure_factor_coef Fsqd
_refine_ls_weighting_details 'calc w=1/[\s^2^(Fo^2^)+(0.0841P)^2^] where P=(Fo^2^+2Fc^2^)/3'
_refine_ls_weighting_scheme calc
_refine_ls_wR_factor_ref 0.1742
_reflns_number_gt 1957
_reflns_number_total 3348
_reflns_threshold_expression I>2\s(I)
_cod_data_source_file em3048.cif
_cod_data_source_block II
_cod_original_sg_symbol_H-M 'P 21/n'
_cod_database_code 2018466
_cod_database_fobs_code 2018466

loop_
_space_group_symop_operation_xyz
'x, y, z'
'-x+1/2, y+1/2, -z+1/2'
'-x, -y, -z'
'x-1/2, -y-1/2, z-1/2'

loop_
_atom_site_type_symbol
_atom_site_label
_atom_site_fract_x
_atom_site_fract_y
_atom_site_fract_z
_atom_site_U_iso_or_equiv
_atom_site_adp_type
_atom_site_calc_flag
_atom_site_refinement_flags
_atom_site_occupancy
C C1 0.14249(13) 0.5524(3) 0.55372(11) 0.0498(4) Uani d . 1
C C2 0.16377(16) 0.4458(3) 0.62962(12) 0.0656(6) Uani d . 1
H H2 0.1899 0.3085 0.6339 0.079 Uiso calc R 1
C C3 0.14728(19) 0.5378(4) 0.69839(14) 0.0801(7) Uani d . 1
H H3 0.1621 0.4638 0.7499 0.096 Uiso calc R 1
C C4 0.10984(19) 0.7341(4) 0.69302(16) 0.0842(7) Uani d . 1
H H4 0.0975 0.7963 0.7404 0.101 Uiso calc R 1
C C5 0.08984(18) 0.8424(4) 0.61901(17) 0.0808(7) Uani d . 1
H H5 0.0645 0.9801 0.6153 0.097 Uiso calc R 1
C C6 0.10661(16) 0.7507(3) 0.54981(13) 0.0642(5) Uani d . 1
H H6 0.093 0.8267 0.4989 0.077 Uiso calc R 1
C C7 0.15793(13) 0.4600(3) 0.47784(11) 0.0514(5) Uani d . 1
H H7 0.1487 0.5497 0.4311 0.062 Uiso calc R 1
C C8 0.18225(14) 0.2731(3) 0.46787(11) 0.0533(5) Uani d . 1
H H8 0.1945 0.1838 0.5151 0.064 Uiso calc R 1
C C9 0.19322(12) 0.1814(3) 0.38900(10) 0.0423(4) Uani d . 1
O O1 0.19899(11) -0.00988(18) 0.38811(7) 0.0628(4) Uani d . 1
O O2 0.19758(10) 0.29665(17) 0.32964(7) 0.0524(3) Uani d . 1
C C10 0.43583(12) 0.2145(2) 0.28991(10) 0.0438(4) Uani d . 1
H H10 0.4829 0.2015 0.2546 0.053 Uiso calc R 1
C C11 0.45480(13) 0.4230(2) 0.33263(12) 0.0564(5) Uani d . 1
H H11A 0.4054 0.4433 0.3648 0.068 Uiso calc R 1
H H11B 0.442 0.5331 0.2895 0.068 Uiso calc R 1
C C12 0.56642(15) 0.4389(3) 0.39204(13) 0.0698(6) Uani d . 1
H H12A 0.6155 0.4312 0.3591 0.084 Uiso calc R 1
H H12B 0.5764 0.5741 0.4212 0.084 Uiso calc R 1
C C13 0.59061(15) 0.2670(3) 0.45683(13) 0.0623(5) Uani d . 1
H H13A 0.6646 0.2768 0.4929 0.075 Uiso calc R 1
H H13B 0.5461 0.2823 0.4934 0.075 Uiso calc R 1
C C14 0.57139(14) 0.0595(3) 0.41441(12) 0.0590(5) Uani d . 1
H H14A 0.5834 -0.0499 0.4578 0.071 Uiso calc R 1
H H14B 0.6219 0.0381 0.3833 0.071 Uiso calc R 1
C C15 0.46079(14) 0.0402(2) 0.35346(11) 0.0528(5) Uani d . 1
H H15A 0.4532 -0.0936 0.3235 0.063 Uiso calc R 1
H H15B 0.4105 0.0423 0.3854 0.063 Uiso calc R 1
N N1 0.32587(11) 0.1992(2) 0.23339(9) 0.0432(4) Uani d . 1
H H1A 0.2772(16) 0.221(3) 0.2666(13) 0.065 Uiso d . 1
H H1B 0.3177(15) 0.068(3) 0.2093(12) 0.065 Uiso d . 1
H H1C 0.3120(15) 0.310(3) 0.1933(13) 0.065 Uiso d . 1

loop_
_atom_site_aniso_label
_atom_site_aniso_U_11
_atom_site_aniso_U_22
_atom_site_aniso_U_33
_atom_site_aniso_U_12
_atom_site_aniso_U_13
_atom_site_aniso_U_23
C1 0.0414(9) 0.0636(11) 0.0461(10) -0.0115(7) 0.0164(7) -0.0147(8)
C2 0.0708(13) 0.0686(12) 0.0605(13) -0.0054(10) 0.0254(10) -0.0094(10)
C3 0.0885(17) 0.1058(19) 0.0537(12) -0.0139(13) 0.0333(12) -0.0118(12)
C4 0.0746(15) 0.118(2) 0.0695(15) -0.0161(13) 0.0364(12) -0.0452(15)
C5 0.0709(14) 0.0764(14) 0.0965(18) -0.0022(11) 0.0289(13) -0.0359(14)
C6 0.0623(12) 0.0657(12) 0.0665(13) -0.0049(9) 0.0233(10) -0.0100(10)
C7 0.0473(10) 0.0589(11) 0.0483(10) -0.0036(8) 0.0156(8) -0.0016(8)
C8 0.0597(11) 0.0537(10) 0.0463(10) -0.0072(8) 0.0164(8) -0.0034(8)
C9 0.0399(8) 0.0460(9) 0.0390(9) -0.0029(7) 0.0096(7) -0.0036(7)
O1 0.0944(11) 0.0470(7) 0.0452(7) -0.0011(6) 0.0198(7) -0.0017(6)
O2 0.0626(8) 0.0490(7) 0.0496(7) 0.0036(5) 0.0232(6) 0.0048(6)
C10 0.0430(9) 0.0479(9) 0.0412(9) 0.0024(7) 0.0144(7) 0.0037(7)
C11 0.0532(10) 0.0409(9) 0.0649(12) -0.0045(7) 0.0045(9) 0.0049(8)
C12 0.0566(12) 0.0572(11) 0.0798(15) -0.0157(9) -0.0004(10) 0.0119(10)
C13 0.0508(11) 0.0692(12) 0.0562(11) -0.0092(8) 0.0020(9) 0.0043(10)
C14 0.0597(11) 0.0598(11) 0.0515(11) 0.0091(8) 0.0094(9) 0.0139(9)
C15 0.0635(11) 0.0399(9) 0.0481(10) -0.0001(7) 0.0080(8) 0.0029(7)
N1 0.0485(8) 0.0407(7) 0.0380(8) 0.0003(6) 0.0106(6) -0.0007(6)

loop_
_atom_type_symbol
_atom_type_description
_atom_type_scat_dispersion_real
_atom_type_scat_dispersion_imag
_atom_type_scat_source
C C 0.0033 0.0016 'International Tables Vol C Tables 4.2.6.8 and 6.1.1.4'
H H 0 0 'International Tables Vol C Tables 4.2.6.8 and 6.1.1.4'
N N 0.0061 0.0033 'International Tables Vol C Tables 4.2.6.8 and 6.1.1.4'
O O 0.0106 0.006 'International Tables Vol C Tables 4.2.6.8 and 6.1.1.4'

loop_
_geom_angle_atom_site_label_1
_geom_angle_atom_site_label_2
_geom_angle_atom_site_label_3
_geom_angle
C6 C1 C2 118.45(17)
C6 C1 C7 118.98(18)
C2 C1 C7 122.58(16)
C3 C2 C1 120.5(2)
C3 C2 H2 119.8
C1 C2 H2 119.8
C4 C3 C2 120.4(2)
C4 C3 H3 119.8
C2 C3 H3 119.8
C3 C4 C5 119.9(2)
C3 C4 H4 120
C5 C4 H4 120.1
C4 C5 C6 120.0(2)
C4 C5 H5 120
C6 C5 H5 120
C1 C6 C5 120.9(2)
C1 C6 H6 119.6
C5 C6 H6 119.6
C8 C7 C1 127.45(18)
C8 C7 H7 116.3
C1 C7 H7 116.3
C7 C8 C9 126.32(18)
C7 C8 H8 116.8
C9 C8 H8 116.8
O1 C9 O2 124.25(15)
O1 C9 C8 115.50(15)
O2 C9 C8 120.23(15)
N1 C10 C11 110.16(13)
N1 C10 C15 110.52(13)
C11 C10 C15 111.56(13)
N1 C10 H10 108.2
C11 C10 H10 108.2
C15 C10 H10 108.2
C10 C11 C12 110.65(14)
C10 C11 H11A 109.5
C12 C11 H11A 109.5
C10 C11 H11B 109.5
C12 C11 H11B 109.5
H11A C11 H11B 108.1
C13 C12 C11 111.14(15)
C13 C12 H12A 109.4
C11 C12 H12A 109.4
C13 C12 H12B 109.4
C11 C12 H12B 109.4
H12A C12 H12B 108
C14 C13 C12 110.68(16)
C14 C13 H13A 109.5
C12 C13 H13A 109.5
C14 C13 H13B 109.5
C12 C13 H13B 109.5
H13A C13 H13B 108.1
C13 C14 C15 112.02(14)
C13 C14 H14A 109.2
C15 C14 H14A 109.2
C13 C14 H14B 109.2
C15 C14 H14B 109.2
H14A C14 H14B 107.9
C10 C15 C14 111.16(14)
C10 C15 H15A 109.4
C14 C15 H15A 109.4
C10 C15 H15B 109.4
C14 C15 H15B 109.4
H15A C15 H15B 108
C10 N1 H1A 109.7(12)
C10 N1 H1B 107.0(12)
H1A N1 H1B 111.4(16)
C10 N1 H1C 109.1(12)
H1A N1 H1C 105.5(15)
H1B N1 H1C 114.1(16)

loop_
_geom_bond_atom_site_label_1
_geom_bond_atom_site_label_2
_geom_bond_distance
C1 C6 1.366(3)
C1 C2 1.393(3)
C1 C7 1.478(2)
C2 C3 1.376(3)
C2 H2 0.95
C3 C4 1.360(3)
C3 H3 0.95
C4 C5 1.373(3)
C4 H4 0.95
C5 C6 1.382(3)
C5 H5 0.95
C6 H6 0.95
C7 C8 1.278(2)
C7 H7 0.95
C8 C9 1.497(2)
C8 H8 0.95
C9 O1 1.2408(19)
C9 O2 1.2587(19)
C10 N1 1.487(2)
C10 C11 1.510(2)
C10 C15 1.513(2)
C10 H10 1
C11 C12 1.521(2)
C11 H11A 0.99
C11 H11B 0.99
C12 C13 1.515(3)
C12 H12A 0.99
C12 H12B 0.99
C13 C14 1.502(2)
C13 H13A 0.99
C13 H13B 0.99
C14 C15 1.521(2)
C14 H14A 0.99
C14 H14B 0.99
C15 H15A 0.99
C15 H15B 0.99
N1 H1A 1.00(2)
N1 H1B 0.93(2)
N1 H1C 0.96(2)

loop_
_geom_hbond_atom_site_label_D
_geom_hbond_atom_site_label_H
_geom_hbond_atom_site_label_A
_geom_hbond_site_symmetry_A
_geom_hbond_distance_DH
_geom_hbond_distance_HA
_geom_hbond_distance_DA
_geom_hbond_angle_DHA
N1 H1A O2 . 1.00(2) 1.80(2) 2.7878(19) 172.0(15)
N1 H1B O2 2_545 0.93(2) 1.86(2) 2.7907(19) 175.1(17)
N1 H1C O1 2 0.96(2) 1.76(2) 2.7123(18) 170.1(18)

loop_
_geom_torsion_atom_site_label_1
_geom_torsion_atom_site_label_2
_geom_torsion_atom_site_label_3
_geom_torsion_atom_site_label_4
_geom_torsion
C6 C1 C2 C3 1.0(3)
C7 C1 C2 C3 -179.43(18)
C1 C2 C3 C4 0.1(3)
C2 C3 C4 C5 -1.0(4)
C3 C4 C5 C6 0.8(4)
C2 C1 C6 C5 -1.2(3)
C7 C1 C6 C5 179.20(17)
C4 C5 C6 C1 0.4(3)
C6 C1 C7 C8 -173.66(18)
C2 C1 C7 C8 6.8(3)
C1 C7 C8 C9 177.37(15)
C7 C8 C9 O1 -167.67(18)
C7 C8 C9 O2 13.3(3)
N1 C10 C11 C12 178.81(15)
C15 C10 C11 C12 55.7(2)
C10 C11 C12 C13 -56.7(2)
C11 C12 C13 C14 56.4(2)
C12 C13 C14 C15 -55.3(2)
N1 C10 C15 C14 -177.29(14)
C11 C10 C15 C14 -54.4(2)
C13 C14 C15 C10 54.4(2)
